data_7110857
loop_
_publ_author_name
'Fox, O. Danny'
'Wilkinson, Emma J. S.'
'Beer, Paul D.'
'Drew, Michael G. B.'

_publ_section_title
;
 Cadmium- and zinc-directed assembly of nano-sized, resorcarene-based host
 architectures which strongly bind C60
;
_journal_issue 5
_journal_name_full 'Chemical Communications'
_journal_page_first 391
_journal_paper_doi 10.1039/b000481m
_journal_year 2000
_chemical_formula_sum 'C288 H450 Cd6 N18 O48 S24'
_chemical_formula_weight 6376.5
_chemical_name_systematic
; 
 ? 
;
_space_group_IT_number 167
_symmetry_cell_setting rhombohedral
_symmetry_space_group_name_Hall '-R 3 2"c'
_symmetry_space_group_name_H-M 'R -3 c :H'
_atom_sites_solution_hydrogens geom
_atom_sites_solution_primary direct
_atom_sites_solution_secondary difmap
_audit_creation_method SHELXL
_cell_angle_alpha 90.00
_cell_angle_beta 90.00
_cell_angle_gamma 120.00
_cell_formula_units_Z 6
_cell_length_a 37.653(42)
_cell_length_b 37.653(42)
_cell_length_c 55.359(63)
_cell_measurement_reflns_used all
_cell_measurement_temperature 293(2)
_cell_volume 67970(13)
_computing_cell_refinement XDS
_computing_data_collection 'XDS (Kabsch, 1991)'
_computing_data_reduction XDS
_computing_molecular_graphics PLATON(Spek,1994)
_computing_structure_refinement 'SHELXL-93 (Sheldrick, 1993)'
_computing_structure_solution 'SHELXS-86 (Sheldrick, 1990)'
_diffrn_ambient_temperature 293(2)
_diffrn_measurement_device 'Marresearch Image Plate'
_diffrn_measurement_method '95 frames at 2^o intervals, counting time 10 min.'
_diffrn_radiation_monochromator graphite
_diffrn_radiation_source 'fine-focus sealed tube'
_diffrn_radiation_type MoK\a
_diffrn_radiation_wavelength 0.71073
_diffrn_reflns_av_R_equivalents 0.0438
_diffrn_reflns_av_sigmaI/netI 0.0578
_diffrn_reflns_limit_h_max 40
_diffrn_reflns_limit_h_min 0
_diffrn_reflns_limit_k_max 0
_diffrn_reflns_limit_k_min -33
_diffrn_reflns_limit_l_max 59
_diffrn_reflns_limit_l_min -59
_diffrn_reflns_number 12685
_diffrn_reflns_theta_max 20.00
_diffrn_reflns_theta_min 1.69
_diffrn_standards_number all
_exptl_absorpt_coefficient_mu 0.44
_exptl_absorpt_correction_type none
_exptl_crystal_density_diffrn 0.935
_exptl_crystal_F_000 20160
_exptl_crystal_size_max 0.35
_exptl_crystal_size_mid 0.35
_exptl_crystal_size_min 0.35
_refine_diff_density_max 1.298
_refine_diff_density_min -0.508
_refine_diff_density_rms 0.127
_refine_ls_extinction_method none
_refine_ls_goodness_of_fit_all 1.103
_refine_ls_goodness_of_fit_obs 1.269
_refine_ls_matrix_type full
_refine_ls_number_parameters 515
_refine_ls_number_reflns 6899
_refine_ls_number_restraints 39
_refine_ls_restrained_S_all 1.107
_refine_ls_restrained_S_obs 1.268
_refine_ls_R_factor_all 0.2044
_refine_ls_R_factor_obs 0.1406
_refine_ls_shift/esd_max 3.309
_refine_ls_shift/esd_mean 0.101
_refine_ls_structure_factor_coef Fsqd
_refine_ls_weighting_details 'w=1/[\s^2^(Fo^2^)+(0.2794P)^2^+355.7769P] where P=(Fo^2^+2Fc^2^)/3'
_refine_ls_weighting_scheme calc
_refine_ls_wR_factor_all 0.4427
_refine_ls_wR_factor_obs 0.3873
_reflns_number_observed 4005
_reflns_number_total 6903
_reflns_observed_criterion >2sigma(I)
_cod_data_source_file b000481msup1.cif
_cod_data_source_block 1
_cod_depositor_comments
;
The following automatic conversions were performed:

'_refine_ls_weighting_scheme' value 'calc
w=1/[\s^2^(Fo^2^)+(0.2794P)^2^+355.7769P] where P=(Fo^2^+2Fc^2^)/3'
was changed to 'calc'. New tag '_refine_ls_weighting_details' was
created. The value of the new tag was set to
'w=1/[\s^2^(Fo^2^)+(0.2794P)^2^+355.7769P] where P=(Fo^2^+2Fc^2^)/3'.

Automatic conversion script
Id: cif_fix_values 3143 2015-03-26 13:38:13Z robertas 
;
_cod_original_cell_volume 67970.1(1322)
_cod_original_sg_symbol_H-M R-3c
_cod_database_code 7110857

loop_
_symmetry_equiv_pos_as_xyz
'x, y, z'
'-y, x-y, z'
'-x+y, -x, z'
'-y, -x, z+1/2'
'x, x-y, z+1/2'
'-x+y, y, z+1/2'
'x+2/3, y+1/3, z+1/3'
'-y+2/3, x-y+1/3, z+1/3'
'-x+y+2/3, -x+1/3, z+1/3'
'-y+2/3, -x+1/3, z+5/6'
'x+2/3, x-y+1/3, z+5/6'
'-x+y+2/3, y+1/3, z+5/6'
'x+1/3, y+2/3, z+2/3'
'-y+1/3, x-y+2/3, z+2/3'
'-x+y+1/3, -x+2/3, z+2/3'
'-y+1/3, -x+2/3, z+7/6'
'x+1/3, x-y+2/3, z+7/6'
'-x+y+1/3, y+2/3, z+7/6'
'-x, -y, -z'
'y, -x+y, -z'
'x-y, x, -z'
'y, x, -z-1/2'
'-x, -x+y, -z-1/2'
'x-y, -y, -z-1/2'
'-x+2/3, -y+1/3, -z+1/3'
'y+2/3, -x+y+1/3, -z+1/3'
'x-y+2/3, x+1/3, -z+1/3'
'y+2/3, x+1/3, -z-1/6'
'-x+2/3, -x+y+1/3, -z-1/6'
'x-y+2/3, -y+1/3, -z-1/6'
'-x+1/3, -y+2/3, -z+2/3'
'y+1/3, -x+y+2/3, -z+2/3'
'x-y+1/3, x+2/3, -z+2/3'
'y+1/3, x+2/3, -z+1/6'
'-x+1/3, -x+y+2/3, -z+1/6'
'x-y+1/3, -y+2/3, -z+1/6'

loop_
_atom_site_aniso_label
_atom_site_aniso_U_11
_atom_site_aniso_U_22
_atom_site_aniso_U_33
_atom_site_aniso_U_23
_atom_site_aniso_U_13
_atom_site_aniso_U_12
Cd1 0.1352(13) 0.0891(11) 0.1536(15) -0.0042(8) 0.0360(9) 0.0445(9)
N51 0.097(10) 0.108(10) 0.139(15) -0.007(9) 0.013(10) 0.047(8)
C52 0.189(27) 0.261(31) 0.091(16) -0.023(16) -0.029(17) 0.140(25)
C53 0.359(67) 0.232(35) 0.153(30) 0.008(26) 0.039(33) 0.170(42)
C54 0.137(25) 0.428(69) 0.230(42) -0.043(42) -0.025(27) 0.096(33)
C55 0.272(41) 0.142(21) 0.142(23) -0.001(16) -0.056(30) -0.005(25)
C56 0.208(27) 0.112(15) 0.139(19) -0.010(14) 0.056(19) 0.071(17)
S1 0.118(3) 0.090(3) 0.145(4) -0.016(3) 0.037(3) 0.046(3)
S2 0.109(3) 0.102(3) 0.138(4) -0.015(3) 0.041(3) 0.035(3)
C3 0.087(10) 0.060(10) 0.113(12) -0.007(9) -0.003(9) 0.010(8)
N4 0.087(9) 0.098(10) 0.093(8) -0.010(7) 0.014(7) 0.043(8)
C5 0.098(13) 0.100(13) 0.170(16) -0.016(12) 0.020(12) 0.044(10)
C11 0.123(14) 0.103(16) 0.109(13) 0.040(12) 0.045(12) 0.063(14)
C12 0.068(10) 0.071(12) 0.150(17) -0.042(13) -0.019(11) 0.019(10)
C13 0.048(8) 0.079(12) 0.145(15) -0.059(11) -0.012(9) 0.021(9)
C14 0.070(9) 0.115(12) 0.086(10) -0.027(9) -0.034(8) 0.060(10)
C15 0.067(9) 0.113(14) 0.092(11) -0.030(11) -0.031(9) 0.045(10)
C16 0.089(12) 0.064(11) 0.130(16) -0.017(12) 0.026(11) 0.030(10)
O17 0.069(6) 0.112(8) 0.135(9) -0.041(7) 0.001(6) 0.009(6)
C18 0.129(15) 0.089(12) 0.143(17) -0.027(12) 0.003(14) 0.036(11)
O19 0.084(8) 0.104(8) 0.124(9) -0.054(8) -0.033(7) 0.031(7)
C21 0.075(11) 0.088(12) 0.095(11) -0.038(10) -0.027(9) 0.044(11)
C22 0.078(11) 0.078(11) 0.129(13) -0.072(11) -0.036(11) 0.036(10)
C23 0.096(13) 0.113(14) 0.112(13) -0.052(12) -0.047(11) 0.074(13)
C24 0.117(14) 0.122(16) 0.070(10) -0.020(10) -0.014(10) 0.081(13)
C25 0.091(12) 0.075(11) 0.119(14) -0.035(10) -0.051(11) 0.039(11)
C26 0.078(11) 0.110(13) 0.092(11) -0.054(11) -0.046(9) 0.058(11)
C27 0.108(12) 0.107(12) 0.127(14) -0.047(10) -0.023(11) 0.061(10)
C28 0.081(10) 0.082(10) 0.119(12) 0.003(9) -0.009(9) 0.040(9)
O29 0.111(8) 0.121(8) 0.091(7) -0.034(6) -0.014(6) 0.065(7)
C30 0.100(13) 0.120(14) 0.138(14) -0.028(11) -0.002(11) 0.074(13)
O31 0.083(8) 0.119(9) 0.119(9) -0.015(8) -0.013(7) 0.038(7)
S45 0.125(3) 0.102(3) 0.134(4) -0.014(3) -0.053(3) 0.054(3)
S44 0.112(3) 0.099(3) 0.104(3) -0.007(2) -0.039(3) 0.030(2)
C43 0.089(10) 0.094(11) 0.080(9) -0.016(9) -0.024(8) 0.041(10)
N42 0.111(10) 0.099(10) 0.075(7) -0.012(7) -0.017(7) 0.055(9)
C41 0.071(10) 0.127(13) 0.106(11) -0.036(10) -0.033(8) 0.049(9)
C100 0.152(18) 0.089(12) 0.165(18) -0.025(13) 0.060(15) 0.026(12)
C101 0.260(33) 0.181(25) 0.243(31) -0.021(22) 0.071(26) 0.137(26)

loop_
_atom_site_label
_atom_site_type_symbol
_atom_site_fract_x
_atom_site_fract_y
_atom_site_fract_z
_atom_site_U_iso_or_equiv
_atom_site_thermal_displace_type
_atom_site_occupancy
_atom_site_calc_flag
_atom_site_refinement_flags
_atom_site_disorder_group
Cd1 Cd 0.89735(4) 0.34584(4) 0.02288(3) 0.1311(9) Uani 1 d . .
N51 N 0.9521(5) 0.3708(4) 0.0505(3) 0.117(4) Uani 1 d . .
C52 C 0.9835(10) 0.3692(10) 0.0420(4) 0.168(11) Uani 1 d . .
H52 H 0.9819(10) 0.3592(10) 0.0265(4) 0.202 Uiso 1 calc R .
C53 C 1.0160(16) 0.3806(11) 0.0539(7) 0.238(18) Uani 1 d . .
H53 H 1.0372(16) 0.3781(11) 0.0469(7) 0.285 Uiso 1 calc R .
C54 C 1.0211(11) 0.3958(16) 0.0757(9) 0.285(26) Uani 1 d . .
H54 H 1.0468(11) 0.4076(16) 0.0830(9) 0.342 Uiso 1 calc R .
C55 C 0.9883(15) 0.3945(8) 0.0881(5) 0.234(19) Uani 1 d . .
H55 H 0.9898(15) 0.4008(8) 0.1045(5) 0.281 Uiso 1 calc R .
C56 C 0.9512(9) 0.3827(6) 0.0739(5) 0.157(9) Uani 1 d . .
H56 H 0.9286(9) 0.3832(6) 0.0803(5) 0.189 Uiso 1 calc R .
S1 S 0.83234(14) 0.28117(13) 0.04071(9) 0.120(2) Uani 1 d . .
S2 S 0.89234(14) 0.27746(13) 0.00706(9) 0.124(2) Uani 1 d . .
C3 C 0.8460(4) 0.2529(5) 0.0233(3) 0.099(5) Uani 1 d . .
N4 N 0.8227(4) 0.2130(4) 0.0207(2) 0.094(3) Uani 1 d . .
C5 C 0.7793(5) 0.1924(5) 0.0313(3) 0.125(6) Uani 1 d . .
H5A H 0.7612(5) 0.1944(5) 0.0196(3) 0.150 Uiso 1 calc R .
H5B H 0.7796(5) 0.2072(5) 0.0456(3) 0.150 Uiso 1 calc R .
C11 C 0.7619(6) 0.1468(6) 0.0379(4) 0.109(6) Uani 1 d . .
C12 C 0.7334(5) 0.1138(6) 0.0242(4) 0.103(5) Uani 1 d . .
C13 C 0.7175(4) 0.0756(5) 0.0326(3) 0.095(5) Uani 1 d . .
C14 C 0.7309(4) 0.0671(5) 0.0550(3) 0.084(4) Uani 1 d . .
H14 H 0.7195(4) 0.0404(5) 0.0609(3) 0.101 Uiso 1 calc R .
C15 C 0.7616(4) 0.1000(6) 0.0677(3) 0.091(4) Uani 1 d . .
C16 C 0.7760(5) 0.1387(5) 0.0595(4) 0.098(5) Uani 1 d . .
O17 O 0.8079(3) 0.1712(3) 0.0732(2) 0.121(4) Uani 1 d . .
C18 C 0.7936(6) 0.1840(5) 0.0939(4) 0.128(6) Uani 1 d . .
H18A H 0.8098(6) 0.2136(5) 0.0955(4) 0.154 Uiso 1 calc R .
H18B H 0.7653(6) 0.1769(5) 0.0913(4) 0.154 Uiso 1 calc R .
O19 O 0.7962(3) 0.1657(4) 0.1154(2) 0.111(3) Uani 1 d . .
C21 C 0.7603(5) 0.1304(5) 0.1229(3) 0.085(4) Uani 1 d . .
C22 C 0.7389(5) 0.1347(5) 0.1419(3) 0.097(5) Uani 1 d . .
C23 C 0.7040(6) 0.0999(6) 0.1502(3) 0.097(5) Uani 1 d . .
C24 C 0.6910(5) 0.0615(6) 0.1405(3) 0.093(5) Uani 1 d . .
C25 C 0.7138(6) 0.0583(5) 0.1225(3) 0.096(5) Uani 1 d . .
H25 H 0.7058(6) 0.0325(5) 0.1161(3) 0.115 Uiso 1 calc R .
C26 C 0.7487(5) 0.0920(6) 0.1133(3) 0.089(4) Uani 1 d . .
C27 C 0.7758(5) 0.0910(5) 0.0916(3) 0.111(5) Uani 1 d . .
H27 H 0.8041(5) 0.1130(5) 0.6503(5) 0.134(5) Uiso 1 calc R .
C28 C 0.6503(5) 0.0253(4) 0.1495(3) 0.095(4) Uani 1 d . .
H28 H 0.6463(5) 0.0306(4) 0.1663(3) 0.112 Uiso 1 calc R .
O29 O 0.6816(3) 0.1032(3) 0.1700(2) 0.105(3) Uani 1 d . .
C30 C 0.6463(5) 0.1069(5) 0.1644(3) 0.111(5) Uani 1 d . .
H30A H 0.6436(5) 0.1243(5) 0.1764(3) 0.134 Uiso 1 calc R .
H30B H 0.6500(5) 0.1198(5) 0.1487(3) 0.134 Uiso 1 calc R .
O31 O 0.6106(3) 0.0686(4) 0.1642(2) 0.113(3) Uani 1 d . .
S45 S 0.80829(14) 0.26327(13) 0.13625(9) 0.122(2) Uani 1 d . .
S44 S 0.86327(14) 0.26056(13) 0.17368(8) 0.115(2) Uani 1 d . .
C43 C 0.8180(5) 0.2371(5) 0.1580(2) 0.090(4) Uani 1 d . .
N42 N 0.7896(4) 0.1979(4) 0.1633(2) 0.094(3) Uani 1 d . .
C41 C 0.7481(4) 0.1762(5) 0.1512(3) 0.102(5) Uani 1 d . .
H41A H 0.7477(4) 0.1927(5) 0.1379(3) 0.122 Uiso 1 calc R .
H41B H 0.7271(4) 0.1727(5) 0.1627(3) 0.122 Uiso 1 calc R .
C100 C 0.8309(6) 0.1880(6) 0.0040(4) 0.150(8) Uani 1 d D .
H10A H 0.8452(6) 0.2043(6) -0.0100(4) 0.180 Uiso 1 calc R .
H10B H 0.8052(6) 0.1650(6) -0.0014(4) 0.180 Uiso 1 calc R .
C101 C 0.8569(9) 0.1718(8) 0.0159(5) 0.216(13) Uani 1 d D .
H10C H 0.8430(9) 0.1558(8) 0.0301(5) 0.259 Uiso 1 calc R .
H10D H 0.8832(9) 0.1946(8) 0.0208(5) 0.259 Uiso 1 calc R .
C102 C 0.8639(15) 0.1435(13) -0.0036(6) 0.342(21) Uiso 1 d D .
H10E H 0.8388(15) 0.1265(13) -0.0125(6) 0.411 Uiso 1 calc R .
H10F H 0.8852(15) 0.1606(13) -0.0150(6) 0.411 Uiso 1 calc R .
C103 C 0.8765(23) 0.1167(18) 0.0109(10) 0.561(44) Uiso 1 d D .
H10G H 0.8935(201) 0.1103(203) 0.0011(49) 0.673 Uiso 1 calc R .
H10H H 0.8524(25) 0.0918(110) 0.0157(123) 0.673 Uiso 1 calc R .
H10I H 0.8915(211) 0.1314(96) 0.0251(76) 0.673 Uiso 1 calc R .
C200 C 0.7953(5) 0.1758(5) 0.1834(3) 0.116(5) Uiso 0.50 d PD 1
H20A H 0.8238(5) 0.1923(5) 0.1881(3) 0.139 Uiso 0.50 calc PR 1
H20B H 0.7925(5) 0.1509(5) 0.1764(3) 0.139 Uiso 0.50 calc PR 1
C202 C 0.7639(18) 0.1970(14) 0.2164(7) 0.210(22) Uiso 0.50 d PD 1
H20C H 0.7478(18) 0.2015(14) 0.2044(7) 0.252 Uiso 0.50 calc PR 1
H20D H 0.7904(18) 0.2220(14) 0.2175(7) 0.252 Uiso 0.50 calc PR 1
C201 C 0.7707(14) 0.1621(12) 0.2077(6) 0.167(17) Uiso 0.50 d PD 1
H20E H 0.7445(14) 0.1373(12) 0.2052(6) 0.200 Uiso 0.50 calc PR 1
H20F H 0.7860(14) 0.1564(12) 0.2197(6) 0.200 Uiso 0.50 calc PR 1
C203 C 0.7422(16) 0.1891(16) 0.2409(8) 0.196(22) Uiso 0.50 d PD 1
H20G H 0.7275(94) 0.2038(92) 0.2417(27) 0.235 Uiso 0.50 calc PR 1
H20H H 0.7622(18) 0.1983(102) 0.2536(8) 0.235 Uiso 0.50 calc PR 1
H20I H 0.7234(82) 0.1603(21) 0.2428(29) 0.235 Uiso 0.50 calc PR 1
C210 C 0.7953(5) 0.1758(5) 0.1834(3) 0.116(5) Uiso 0.50 d PD 2
H21A H 0.8240(5) 0.1850(5) 0.1862(3) 0.139 Uiso 0.50 calc PR 2
H21B H 0.7805(5) 0.1464(5) 0.1808(3) 0.139 Uiso 0.50 calc PR 2
C211 C 0.7759(17) 0.1887(17) 0.2050(6) 0.195(20) Uiso 0.50 d PD 2
H21C H 0.7857(17) 0.2179(17) 0.2038(6) 0.234 Uiso 0.50 calc PR 2
H21D H 0.7463(17) 0.1745(17) 0.2030(6) 0.234 Uiso 0.50 calc PR 2
C212 C 0.7854(23) 0.1798(37) 0.2297(6) 0.454(71) Uiso 0.50 d PD 2
H21E H 0.8105(23) 0.2035(37) 0.2354(6) 0.545 Uiso 0.50 calc PR 2
H21F H 0.7904(23) 0.1569(37) 0.2287(6) 0.545 Uiso 0.50 calc PR 2
C213 C 0.7510(17) 0.1695(18) 0.2482(7) 0.203(22) Uiso 0.50 d PD 2
H21G H 0.7414(80) 0.1425(48) 0.2546(50) 0.244 Uiso 0.50 calc PR 2
H21H H 0.7287(48) 0.1704(111) 0.2405(16) 0.244 Uiso 0.50 calc PR 2
H21I H 0.7614(34) 0.1891(68) 0.2612(34) 0.244 Uiso 0.50 calc PR 2
C300 C 0.6496(5) -0.0166(5) 0.1485(3) 0.123(5) Uiso 1 d D .
H30A H 0.6518(5) -0.0228(5) 0.1317(3) 0.147 Uiso 1 calc R .
H30B H 0.6736(5) -0.0135(5) 0.1569(3) 0.147 Uiso 1 calc R .
C301 C 0.6117(7) -0.0529(7) 0.1593(4) 0.182(9) Uiso 1 d D .
H30C H 0.5887(7) -0.0588(7) 0.1489(4) 0.219 Uiso 1 calc R .
H30D H 0.6157(7) -0.0764(7) 0.1586(4) 0.219 Uiso 1 calc R .
C302 C 0.5997(10) -0.0499(9) 0.1841(5) 0.306(19) Uiso 1 d D .
H30E H 0.5914(10) -0.0294(9) 0.1844(5) 0.367 Uiso 1 calc R .
H30F H 0.6237(10) -0.0402(9) 0.1944(5) 0.367 Uiso 1 calc R .
C303 C 0.5636(11) -0.0912(11) 0.1957(6) 0.312(20) Uiso 1 d D .
H30G H 0.5666(11) -0.0895(11) 0.2131(6) 0.374 Uiso 1 calc R .
H30H H 0.5376(11) -0.0931(11) 0.1918(6) 0.374 Uiso 1 calc R .
C304 C 0.5624(17) -0.1289(11) 0.1875(11) 0.478(37) Uiso 1 d D .
H30I H 0.5881(69) -0.1221(18) 0.1800(97) 0.574 Uiso 1 calc R .
H30J H 0.5407(119) -0.1427(96) 0.1760(83) 0.574 Uiso 1 calc R .
H30K H 0.5578(184) -0.1466(80) 0.2011(19) 0.574 Uiso 1 calc R .
C400 C 0.7759(5) 0.0487(5) 0.0920(3) 0.116(5) Uiso 1 d D .
H40A H 0.7826(5) 0.0437(5) 0.1081(3) 0.139 Uiso 1 calc R .
H40B H 0.7487(5) 0.0264(5) 0.0880(3) 0.139 Uiso 1 calc R .
C401 C 0.8071(6) 0.0496(6) 0.0739(4) 0.159(7) Uiso 1 d D .
H40C H 0.8346(6) 0.0686(6) 0.0796(4) 0.191 Uiso 1 calc R .
H40D H 0.8033(6) 0.0593(6) 0.0585(4) 0.191 Uiso 1 calc R .
C402 C 0.8024(8) 0.0058(7) 0.0706(5) 0.202(10) Uiso 1 d D .
H40E H 0.7753(8) -0.0135(7) 0.0645(5) 0.242 Uiso 1 calc R .
H40F H 0.8061(8) -0.0044(7) 0.0860(5) 0.242 Uiso 1 calc R .
C403 C 0.8366(13) 0.0109(12) 0.0519(8) 0.385(26) Uiso 1 d D .
H40G H 0.8354(13) 0.0249(12) 0.0375(8) 0.462 Uiso 1 calc R .
H40H H 0.8637(13) 0.0269(12) 0.0590(8) 0.462 Uiso 1 calc R .
C404 C 0.8279(16) -0.0332(13) 0.0456(10) 0.456(33) Uiso 1 d D .
H40I H 0.8508(73) -0.0314(15) 0.0369(87) 0.547 Uiso 1 calc R .
H40J H 0.8037(97) -0.0468(62) 0.0357(83) 0.547 Uiso 1 calc R .
H40K H 0.8238(166) -0.0485(56) 0.0602(10) 0.547 Uiso 1 calc R .
O900 O 0.6720(15) 0.9427(12) 0.0730(7) 0.249(19) Uiso 0.50 d PD 1
H900 H 0.6619(167) 0.9540(96) 0.0653(65) 0.298 Uiso 0.50 calc PR 1
C901 C 0.6616(18) 0.9039(14) 0.0616(10) 0.202(23) Uiso 0.50 d PD 1
H90A H 0.6852(18) 0.9000(14) 0.0620(10) 0.242 Uiso 0.50 calc PR 1
H90B H 0.6545(18) 0.9044(14) 0.0448(10) 0.242 Uiso 0.50 calc PR 1
C902 C 0.6245(20) 0.8672(14) 0.0750(13) 0.309(38) Uiso 0.50 d PD 1
H90C H 0.6110(113) 0.8775(21) 0.0850(83) 0.371 Uiso 0.50 calc PR 1
H90D H 0.6344(31) 0.8529(112) 0.0848(87) 0.371 Uiso 0.50 calc PR 1
H90E H 0.6055(93) 0.8486(96) 0.0632(13) 0.371 Uiso 0.50 calc PR 1
O910 O 0.6681(12) 0.1309(10) 0.0729(4) 0.170(11) Uiso 0.50 d P 2
H910 H 0.6776(122) 0.1177(83) 0.0666(38) 0.204 Uiso 0.50 calc PR 2
C911 C 0.6741(15) 0.1615(15) 0.0585(8) 0.170(16) Uiso 0.50 d P 2
H91A H 0.7027(15) 0.1769(15) 0.0535(8) 0.204 Uiso 0.50 calc PR 2
H91B H 0.6573(15) 0.1510(15) 0.0441(8) 0.204 Uiso 0.50 calc PR 2
C912 C 0.6644(17) 0.1846(14) 0.0703(7) 0.188(19) Uiso 0.50 d P 2
H91C H 0.6356(19) 0.1697(35) 0.0739(50) 0.226 Uiso 0.50 calc PR 2
H91D H 0.6705(96) 0.2083(51) 0.0609(22) 0.226 Uiso 0.50 calc PR 2
H91E H 0.6797(65) 0.1931(77) 0.0851(26) 0.226 Uiso 0.50 calc PR 2
O920 O 0.6519(16) 0.4496(15) 0.0776(8) 0.237(20) Uiso 0.50 d PD 3
H920 H 0.6638(21) 0.4698(113) 0.0863(92) 0.285 Uiso 0.50 calc PR 3
C921 C 0.6817(29) 0.4413(32) 0.0662(18) 0.348(47) Uiso 0.50 d PD 3
H92A H 0.7089(29) 0.4610(32) 0.0720(18) 0.418 Uiso 0.50 calc PR 3
H92B H 0.6813(29) 0.4451(32) 0.0489(18) 0.418 Uiso 0.50 calc PR 3
C922 C 0.6742(20) 0.3992(16) 0.0709(9) 0.203(22) Uiso 0.50 d P 3
H92C H 0.6493(57) 0.3841(37) 0.0800(54) 0.244 Uiso 0.50 calc PR 3
H92D H 0.6967(51) 0.4007(16) 0.0798(58) 0.244 Uiso 0.50 calc PR 3
H92E H 0.6715(115) 0.3855(43) 0.0558(9) 0.244 Uiso 0.50 calc PR 3
C932 C 0.7976(25) 0.2719(21) -0.0372(15) 0.349(46) Uiso 0.50 d PD 4
H93A H 0.8132(112) 0.2712(64) -0.0508(79) 0.418 Uiso 0.50 calc PR 4
H93B H 0.7709(83) 0.2657(86) -0.0426(115) 0.418 Uiso 0.50 calc PR 4
H93C H 0.7950(190) 0.2520(31) -0.0255(40) 0.418 Uiso 0.50 calc PR 4
C931 C 0.8203(17) 0.3160(21) -0.0255(12) 0.256(29) Uiso 0.50 d PD 4
H93D H 0.8234(17) 0.3132(21) -0.0084(12) 0.307 Uiso 0.50 calc PR 4
H93E H 0.8476(17) 0.3314(21) -0.0324(12) 0.307 Uiso 0.50 calc PR 4
O930 O 0.7999(33) 0.3388(26) -0.0288(17) 0.462(46) Uiso 0.50 d PD 4
H930 H 0.8083(298) 0.3574(256) -0.0188(164) 0.554 Uiso 0.50 calc PR 4
O940 O 0.6397(17) 0.2150(20) 0.0008(15) 0.374(31) Uiso 0.50 d PD 5
H940 H 0.6257(106) 0.2049(316) -0.0113(64) 0.449 Uiso 0.50 calc PR 5
C941 C 0.6790(21) 0.2202(26) -0.0028(15) 0.368(48) Uiso 0.50 d PD 5
H94A H 0.6869(21) 0.2276(26) -0.0195(15) 0.441 Uiso 0.50 calc PR 5
H94B H 0.6778(21) 0.1942(26) 0.0001(15) 0.441 Uiso 0.50 calc PR 5
C942 C 0.7126(17) 0.2535(22) 0.0139(12) 0.285(33) Uiso 0.50 d PD 5
H94C H 0.7123(112) 0.2416(46) 0.0293(36) 0.342 Uiso 0.50 calc PR 5
H94D H 0.7070(96) 0.2755(78) 0.0162(80) 0.342 Uiso 0.50 calc PR 5
H94E H 0.7390(23) 0.2639(120) 0.0065(49) 0.342 Uiso 0.50 calc PR 5
O400 O 0.7167(23) 0.4691(24) 0.0940(12) 0.335(29) Uiso 0.50 d P 6
O401 O 0.6411(15) 0.9080(15) 0.0653(9) 0.247(18) Uiso 0.50 d P 6
O402 O 0.6964(25) 0.4248(25) 0.0984(13) 0.344(32) Uiso 0.50 d P 6

loop_
_atom_type_symbol
_atom_type_description
_atom_type_scat_dispersion_real
_atom_type_scat_dispersion_imag
_atom_type_scat_source
C C 0.0033 0.0016 'International Tables Vol C Tables 4.2.6.8 and 6.1.1.4'
H H 0.0000 0.0000 'International Tables Vol C Tables 4.2.6.8 and 6.1.1.4'
N N 0.0061 0.0033 'International Tables Vol C Tables 4.2.6.8 and 6.1.1.4'
O O 0.0106 0.0060 'International Tables Vol C Tables 4.2.6.8 and 6.1.1.4'
Cd Cd -0.8075 1.2024 'International Tables Vol C Tables 4.2.6.8 and 6.1.1.4'
S S 0.1246 0.1234 'International Tables Vol C Tables 4.2.6.8 and 6.1.1.4'

loop_
_geom_angle_atom_site_label_1
_geom_angle_atom_site_label_2
_geom_angle_atom_site_label_3
_geom_angle
_geom_angle_site_symmetry_1
_geom_angle_site_symmetry_3
N51 Cd1 S44 93.9(4) . 36
N51 Cd1 S45 96.5(4) . 36
S44 Cd1 S45 69.23(14) 36 36
N51 Cd1 S1 110.5(4) . .
S44 Cd1 S1 154.9(2) 36 .
S45 Cd1 S1 101.09(14) 36 .
N51 Cd1 S2 103.1(4) . .
S44 Cd1 S2 112.19(15) 36 .
S45 Cd1 S2 160.1(2) 36 .
S1 Cd1 S2 69.01(13) . .
C52 N51 C56 121.7(20) . .
C52 N51 Cd1 112.4(17) . .
C56 N51 Cd1 125.7(18) . .
C53 C52 N51 123.1(29) . .
C52 C53 C54 122.3(44) . .
C53 C54 C55 120.4(38) . .
C54 C55 C56 116.1(30) . .
N51 C56 C55 115.5(24) . .
C3 S1 Cd1 86.2(5) . .
C3 S2 Cd1 84.9(5) . .
N4 C3 S1 122.7(11) . .
N4 C3 S2 117.7(11) . .
S1 C3 S2 119.6(9) . .
C3 N4 C100 124.7(13) . .
C3 N4 C5 118.1(12) . .
C100 N4 C5 115.6(13) . .
N4 C5 C11 114.0(13) . .
C12 C11 C16 118.5(16) . .
C12 C11 C5 124.9(19) . .
C16 C11 C5 116.6(18) . .
C13 C12 O31 125.3(16) . 35_655
C13 C12 C11 120.1(19) . .
O31 C12 C11 114.6(17) 35_655 .
C12 C13 C14 121.6(14) . .
C12 C13 C28 115.8(17) . 35_655
C14 C13 C28 122.6(16) . 35_655
C15 C14 C13 117.8(15) . .
C16 C15 C14 120.0(15) . .
C16 C15 C27 122.1(15) . .
C14 C15 C27 117.8(16) . .
C15 C16 C11 121.8(15) . .
C15 C16 O17 117.4(18) . .
C11 C16 O17 120.7(17) . .
C16 O17 C18 114.4(11) . .
O19 C18 O17 112.4(15) . .
C21 O19 C18 116.5(12) . .
C22 C21 C26 121.1(16) . .
C22 C21 O19 117.0(14) . .
C26 C21 O19 121.7(15) . .
C21 C22 C23 118.1(14) . .
C21 C22 C41 122.3(17) . .
C23 C22 C41 118.8(15) . .
C24 C23 C22 122.1(16) . .
C24 C23 O29 118.3(18) . .
C22 C23 O29 119.6(15) . .
C25 C24 C23 117.9(17) . .
C25 C24 C28 123.5(16) . .
C23 C24 C28 118.5(16) . .
C24 C25 C26 122.4(14) . .
C21 C26 C25 118.2(14) . .
C21 C26 C27 116.3(16) . .
C25 C26 C27 125.4(15) . .
C15 C27 C26 110.5(12) . .
C15 C27 C400 114.1(13) . .
C26 C27 C400 109.6(14) . .
C24 C28 C13 107.0(11) . 35_655
C24 C28 C300 112.9(12) . .
C13 C28 C300 112.0(13) 35_655 .
C23 O29 C30 117.5(11) . .
O31 C30 O29 111.1(13) . .
C12 O31 C30 117.3(12) 35_655 .
C43 S45 Cd1 84.3(5) . 36
C43 S44 Cd1 85.6(6) . 36
N42 C43 S45 120.1(10) . .
N42 C43 S44 119.5(11) . .
S45 C43 S44 120.4(10) . .
C43 N42 C210 121.6(12) . .
C43 N42 C200 121.6(12) . .
C43 N42 C41 122.2(12) . .
C210 N42 C41 115.8(13) . .
C200 N42 C41 115.8(13) . .
N42 C41 C22 110.5(12) . .
N4 C100 C101 111.7(17) . .
C100 C101 C102 108.8(19) . .
C103 C102 C101 106.7(23) . .
N42 C200 C201 127.5(20) . .
C201 C202 C203 114.3(27) . .
C202 C201 C200 108.1(23) . .
N42 C210 C211 100.1(18) . .
C212 C211 C210 114.6(29) . .
C211 C212 C213 113.5(31) . .
C301 C300 C28 115.3(15) . .
C302 C301 C300 119.2(19) . .
C301 C302 C303 116.5(21) . .
C304 C303 C302 114.6(23) . .
C401 C400 C27 110.7(14) . .
C400 C401 C402 111.6(15) . .
C401 C402 C403 106.7(18) . .
C404 C403 C402 106.9(24) . .
O900 C901 C902 110.7(27) . .
C912 C911 O910 107.4(42) . .
O920 C921 C922 113.3(70) . .
O930 C931 C932 114.3(31) . .
O940 C941 C942 113.5(32) . .

loop_
_geom_bond_atom_site_label_1
_geom_bond_atom_site_label_2
_geom_bond_distance
_geom_bond_site_symmetry_2
Cd1 N51 2.354(15) .
Cd1 S44 2.590(5) 36
Cd1 S45 2.633(5) 36
Cd1 S1 2.633(5) .
Cd1 S2 2.635(5) .
N51 C52 1.30(3) .
N51 C56 1.38(2) .
C52 C53 1.26(5) .
C53 C54 1.31(5) .
C54 C55 1.39(5) .
C55 C56 1.46(4) .
S1 C3 1.69(2) .
S2 C3 1.76(2) .
C3 N4 1.32(2) .
N4 C100 1.46(2) .
N4 C5 1.53(2) .
C5 C11 1.54(2) .
C11 C12 1.39(2) .
C11 C16 1.41(2) .
C12 C13 1.34(2) .
C12 O31 1.39(2) 35_655
C13 C14 1.43(2) .
C13 C28 1.55(2) 35_655
C14 C15 1.39(2) .
C15 C16 1.35(2) .
C15 C27 1.53(2) .
C16 O17 1.43(2) .
O17 C18 1.45(2) .
C18 O19 1.40(2) .
O19 C21 1.40(2) .
C21 C22 1.38(2) .
C21 C26 1.39(2) .
C22 C23 1.39(2) .
C22 C41 1.51(2) .
C23 C24 1.38(2) .
C23 O29 1.42(2) .
C24 C25 1.36(2) .
C24 C28 1.54(2) .
C25 C26 1.39(2) .
C26 C27 1.59(2) .
C27 C400 1.60(2) .
C28 C13 1.55(2) 35_655
C28 C300 1.57(2) .
O29 C30 1.44(2) .
C30 O31 1.40(2) .
O31 C12 1.39(2) 35_655
S45 C43 1.71(2) .
S45 Cd1 2.633(5) 36
S44 C43 1.711(14) .
S44 Cd1 2.590(5) 36
C43 N42 1.35(2) .
N42 C210 1.47(2) .
N42 C200 1.47(2) .
N42 C41 1.51(2) .
C100 C101 1.53(2) .
C101 C102 1.62(2) .
C102 C103 1.54(3) .
C200 C201 1.57(3) .
C202 C201 1.54(3) .
C202 C203 1.54(3) .
C210 C211 1.60(3) .
C211 C212 1.50(3) .
C212 C213 1.54(3) .
C300 C301 1.52(2) .
C301 C302 1.47(2) .
C302 C303 1.60(2) .
C303 C304 1.47(3) .
C400 C401 1.53(2) .
C401 C402 1.58(2) .
C402 C403 1.59(2) .
C403 C404 1.56(3) .
O900 C901 1.45(3) .
C901 C902 1.58(3) .
O910 C911 1.32(4) .
C911 C912 1.28(5) .
O920 C921 1.46(3) .
C921 C922 1.49(9) .
C932 C931 1.58(3) .
C931 O930 1.42(3) .
O940 C941 1.41(3) .
C941 C942 1.56(3) .
O400 O402 1.47(8) .
